data_7026343
loop_
_publ_author_name
'Coles, Martyn P.'
'Hitchcock, Peter B.'
'Khvostov, Alexei V.'
'Lappert, Michael F.'
'Li, Zhengning'
'Protchenko, Andrey V.'

_publ_section_title
;
 Crystalline amidocerium(IV) oxides and a side-on bridging dioxygen
 complex.
;
_journal_issue 29
_journal_name_full 'Dalton transactions (Cambridge, England : 2003)'
_journal_page_first 6780
_journal_page_last 6788
_journal_paper_doi 10.1039/c0dt00349b
_journal_volume 39
_journal_year 2010
_chemical_compound_source 'synthesis as described'
_chemical_formula_moiety 'C36 H108 Ce3 N6 O3 Si12'
_chemical_formula_sum 'C36 H108 Ce3 N6 O3 Si12'
_chemical_formula_weight 1430.72
_chemical_name_common '[{Ce(O)(N(SiMe3)2)2}3]'
_chemical_name_systematic
;
?
;
_space_group_IT_number 2
_symmetry_cell_setting triclinic
_symmetry_Int_Tables_number 2
_symmetry_space_group_name_Hall '-P 1'
_symmetry_space_group_name_H-M 'P -1'
_atom_sites_solution_hydrogens geom
_atom_sites_solution_primary direct
_atom_sites_solution_secondary difmap
_audit_conform_dict_location ftp://ftp.iucr.org/cifdics/cif_core.dic
_audit_conform_dict_name cif_core.dic
_audit_conform_dict_version 2.1
_audit_creation_date 2001-12-19T09:46:12-00:00
_audit_creation_method 'WinGX routine CIF_UPDATE'
_cell_angle_alpha 83.767(1)
_cell_angle_beta 78.217(2)
_cell_angle_gamma 79.110(2)
_cell_formula_units_Z 4
_cell_length_a 12.4998(2)
_cell_length_b 21.6470(6)
_cell_length_c 26.9181(7)
_cell_measurement_reflns_used 43630
_cell_measurement_temperature 173(2)
_cell_measurement_theta_max 25.028
_cell_measurement_theta_min 4.076
_cell_measurement_wavelength 0.71073
_cell_volume 6983.1(3)
_computing_cell_refinement 'HKL Scalepack (Otwinowski & Minor 1997)'
_computing_data_reduction 'HKL Denzo and Scalepack (Otwinowski & Minor 1997)'
_computing_molecular_graphics 'Ortep-3 for Windows (Farrugia, 1997)'
_computing_publication_material 'WinGX publication routines (Farrugia, 1999)'
_computing_structure_refinement 'SHELXL-97 (Sheldrick, 1997)'
_computing_structure_solution 'SHELXS-97 (Sheldrick, 1997)'
_diffrn_ambient_temperature 173(2)
_diffrn_measured_fraction_theta_full 0.968
_diffrn_measured_fraction_theta_max 0.968
_diffrn_measurement_device KappaCCD
_diffrn_measurement_method CCD
_diffrn_radiation_monochromator graphite
_diffrn_radiation_probe x-ray
_diffrn_radiation_type MoK\a
_diffrn_radiation_wavelength 0.71073
_diffrn_reflns_av_R_equivalents 0.0446
_diffrn_reflns_av_unetI/netI 0.0712
_diffrn_reflns_limit_h_max 11
_diffrn_reflns_limit_h_min -14
_diffrn_reflns_limit_k_max 24
_diffrn_reflns_limit_k_min -25
_diffrn_reflns_limit_l_max 31
_diffrn_reflns_limit_l_min -32
_diffrn_reflns_number 42101
_diffrn_reflns_theta_full 25.06
_diffrn_reflns_theta_max 25.06
_diffrn_reflns_theta_min 4.11
_exptl_absorpt_coefficient_mu 2.16
_exptl_absorpt_correction_T_max 0.868
_exptl_absorpt_correction_T_min 0.819
_exptl_absorpt_correction_type multi-scan
_exptl_absorpt_process_details
;
[c.f. r.h. blessing, acta cryst. (1995), a51, 33-38]
;
_exptl_crystal_colour red
_exptl_crystal_density_diffrn 1.361
_exptl_crystal_density_method 'not measured'
_exptl_crystal_description prism
_exptl_crystal_F_000 2928
_exptl_crystal_size_max 0.1
_exptl_crystal_size_mid 0.1
_exptl_crystal_size_min 0.05
_refine_diff_density_max 0.654
_refine_diff_density_min -0.967
_refine_diff_density_rms 0.118
_refine_ls_extinction_method none
_refine_ls_goodness_of_fit_ref 1.032
_refine_ls_hydrogen_treatment constr
_refine_ls_matrix_type fullcycle
_refine_ls_number_parameters 1081
_refine_ls_number_reflns 23952
_refine_ls_number_restraints 0
_refine_ls_restrained_S_all 1.032
_refine_ls_R_factor_all 0.0704
_refine_ls_R_factor_gt 0.0445
_refine_ls_shift/su_max 0.002
_refine_ls_shift/su_mean 0
_refine_ls_structure_factor_coef Fsqd
_refine_ls_weighting_details 'calc w=1/[\s^2^(Fo^2^)+(0.0000P)^2^+18.2225P] where P=(Fo^2^+2Fc^2^)/3'
_refine_ls_weighting_scheme calc
_refine_ls_wR_factor_gt 0.082
_refine_ls_wR_factor_ref 0.0912
_reflns_number_gt 17840
_reflns_number_total 23952
_reflns_threshold_expression >2sigma(I)
_cod_data_source_file c0dt00349b.txt
_cod_data_source_block (4)-dec1501
_cod_original_sg_symbol_H-M P-1
_cod_database_code 7026343

loop_
_symmetry_equiv_pos_as_xyz
'x, y, z'
'-x, -y, -z'

loop_
_atom_site_label
_atom_site_type_symbol
_atom_site_fract_x
_atom_site_fract_y
_atom_site_fract_z
_atom_site_U_iso_or_equiv
_atom_site_adp_type
_atom_site_occupancy
_atom_site_symmetry_multiplicity
_atom_site_calc_flag
_atom_site_refinement_flags
Ce1 Ce 0.21022(2) 0.837597(15) 0.142364(12) 0.02164(8) Uani 1 1 d .
Ce2 Ce 0.27200(2) 0.745212(15) 0.273147(12) 0.02359(8) Uani 1 1 d .
Ce3 Ce 0.36356(2) 0.659579(15) 0.144348(12) 0.02174(8) Uani 1 1 d .
Si1 Si -0.03798(13) 0.92770(8) 0.14858(7) 0.0311(4) Uani 1 1 d .
Si2 Si -0.03453(12) 0.80215(8) 0.10909(6) 0.0273(4) Uani 1 1 d .
Si3 Si 0.32276(14) 0.92084(8) 0.04061(7) 0.0340(4) Uani 1 1 d .
Si4 Si 0.37252(14) 0.95860(8) 0.13795(7) 0.0340(4) Uani 1 1 d .
Si5 Si 0.53390(13) 0.76969(9) 0.29375(7) 0.0365(4) Uani 1 1 d .
Si6 Si 0.32406(13) 0.83927(9) 0.35306(7) 0.0333(4) Uani 1 1 d .
Si7 Si 0.00750(13) 0.73284(8) 0.35244(7) 0.0331(4) Uani 1 1 d .
Si8 Si 0.20668(13) 0.63440(8) 0.36593(7) 0.0324(4) Uani 1 1 d .
Si9 Si 0.61833(13) 0.69821(8) 0.07477(7) 0.0303(4) Uani 1 1 d .
Si10 Si 0.60901(13) 0.56963(8) 0.13386(7) 0.0300(4) Uani 1 1 d .
Si11 Si 0.14762(13) 0.57485(8) 0.17589(7) 0.0311(4) Uani 1 1 d .
Si12 Si 0.28601(13) 0.56112(8) 0.07003(6) 0.0294(4) Uani 1 1 d .
O1 O 0.2091(3) 0.81297(18) 0.21987(14) 0.0287(9) Uani 1 1 d .
O2 O 0.3459(3) 0.67812(18) 0.22122(14) 0.0274(9) Uani 1 1 d .
O3 O 0.2985(3) 0.74965(17) 0.11837(14) 0.0272(9) Uani 1 1 d .
N1 N 0.0326(3) 0.8542(2) 0.13117(17) 0.0229(10) Uani 1 1 d .
N2 N 0.3133(4) 0.9123(2) 0.10579(18) 0.0284(11) Uani 1 1 d .
N3 N 0.3901(3) 0.7876(2) 0.30717(18) 0.0281(11) Uani 1 1 d .
N4 N 0.1483(3) 0.7033(2) 0.33552(17) 0.0245(11) Uani 1 1 d .
N5 N 0.5466(3) 0.6432(2) 0.11297(18) 0.0261(11) Uani 1 1 d .
N6 N 0.2554(3) 0.5934(2) 0.12823(17) 0.0236(10) Uani 1 1 d .
C1 C 0.0509(5) 0.9602(3) 0.1836(2) 0.0374(16) Uani 1 1 d .
H1A H 0.0639 0.9317 0.2135 0.056 Uiso 1 1 calc R
H1B H 0.0133 1.0018 0.1946 0.056 Uiso 1 1 calc R
H1C H 0.122 0.9642 0.1612 0.056 Uiso 1 1 calc R
C2 C -0.1744(5) 0.9263(3) 0.1916(3) 0.057(2) Uani 1 1 d .
H2A H -0.1645 0.8971 0.2214 0.085 Uiso 1 1 calc R
H2B H -0.225 0.9122 0.1734 0.085 Uiso 1 1 calc R
H2C H -0.2058 0.9687 0.2025 0.085 Uiso 1 1 calc R
C3 C -0.0598(6) 0.9832(3) 0.0921(3) 0.0516(19) Uani 1 1 d .
H3A H 0.0115 0.9846 0.069 0.077 Uiso 1 1 calc R
H3B H -0.0918 1.0255 0.1033 0.077 Uiso 1 1 calc R
H3C H -0.1105 0.9688 0.0743 0.077 Uiso 1 1 calc R
C4 C -0.1293(5) 0.7646(3) 0.1626(3) 0.0422(17) Uani 1 1 d .
H4A H -0.1841 0.7976 0.1802 0.063 Uiso 1 1 calc R
H4B H -0.0856 0.74 0.1866 0.063 Uiso 1 1 calc R
H4C H -0.1676 0.7368 0.1487 0.063 Uiso 1 1 calc R
C5 C 0.0673(5) 0.7373(3) 0.0773(2) 0.0325(14) Uani 1 1 d .
H5A H 0.1134 0.7148 0.1012 0.049 Uiso 1 1 calc R
H5B H 0.1145 0.755 0.0476 0.049 Uiso 1 1 calc R
H5C H 0.0276 0.7078 0.0663 0.049 Uiso 1 1 calc R
C6 C -0.1189(5) 0.8422(3) 0.0613(3) 0.0420(17) Uani 1 1 d .
H6A H -0.1736 0.877 0.0765 0.063 Uiso 1 1 calc R
H6B H -0.1572 0.8119 0.0506 0.063 Uiso 1 1 calc R
H6C H -0.0701 0.8589 0.0316 0.063 Uiso 1 1 calc R
C7 C 0.2575(6) 1.0005(3) 0.0161(3) 0.054(2) Uani 1 1 d .
H7A H 0.181 1.0108 0.0345 0.081 Uiso 1 1 calc R
H7B H 0.2577 1.0001 -0.0203 0.081 Uiso 1 1 calc R
H7C H 0.2999 1.0323 0.0212 0.081 Uiso 1 1 calc R
C8 C 0.4675(5) 0.9037(4) 0.0047(3) 0.0492(18) Uani 1 1 d .
H8A H 0.5036 0.8622 0.0169 0.074 Uiso 1 1 calc R
H8B H 0.5085 0.9361 0.0098 0.074 Uiso 1 1 calc R
H8C H 0.4666 0.9037 -0.0316 0.074 Uiso 1 1 calc R
C9 C 0.2461(5) 0.8623(3) 0.0228(2) 0.0439(17) Uani 1 1 d .
H9A H 0.169 0.8697 0.0409 0.066 Uiso 1 1 calc R
H9B H 0.2816 0.8195 0.0321 0.066 Uiso 1 1 calc R
H9C H 0.2478 0.8674 -0.014 0.066 Uiso 1 1 calc R
C10 C 0.3165(6) 1.0450(3) 0.1286(3) 0.0496(18) Uani 1 1 d .
H10A H 0.3307 1.0584 0.0922 0.074 Uiso 1 1 calc R
H10B H 0.3533 1.069 0.1468 0.074 Uiso 1 1 calc R
H10C H 0.2365 1.0527 0.1418 0.074 Uiso 1 1 calc R
C11 C 0.5270(5) 0.9498(3) 0.1190(3) 0.052(2) Uani 1 1 d .
H11A H 0.5471 0.9603 0.0824 0.078 Uiso 1 1 calc R
H11B H 0.5606 0.9061 0.1272 0.078 Uiso 1 1 calc R
H11C H 0.5541 0.9782 0.1376 0.078 Uiso 1 1 calc R
C12 C 0.3418(6) 0.9371(4) 0.2080(3) 0.0514(19) Uani 1 1 d .
H12A H 0.2614 0.9411 0.2197 0.077 Uiso 1 1 calc R
H12B H 0.3709 0.9654 0.2259 0.077 Uiso 1 1 calc R
H12C H 0.377 0.8934 0.215 0.077 Uiso 1 1 calc R
C13 C 0.5935(6) 0.7506(4) 0.3526(3) 0.067(2) Uani 1 1 d .
H13A H 0.5703 0.7864 0.374 0.1 Uiso 1 1 calc R
H13B H 0.6747 0.742 0.3435 0.1 Uiso 1 1 calc R
H13C H 0.5671 0.7133 0.3714 0.1 Uiso 1 1 calc R
C14 C 0.5825(5) 0.6992(3) 0.2552(3) 0.0498(19) Uani 1 1 d .
H14A H 0.5531 0.7072 0.2236 0.075 Uiso 1 1 calc R
H14B H 0.5561 0.6623 0.2748 0.075 Uiso 1 1 calc R
H14C H 0.6638 0.6911 0.2471 0.075 Uiso 1 1 calc R
C15 C 0.5980(5) 0.8358(4) 0.2562(3) 0.058(2) Uani 1 1 d .
H15A H 0.5681 0.8468 0.2249 0.087 Uiso 1 1 calc R
H15B H 0.6786 0.8226 0.2476 0.087 Uiso 1 1 calc R
H15C H 0.581 0.8726 0.2765 0.087 Uiso 1 1 calc R
C16 C 0.3047(6) 0.7977(4) 0.4177(3) 0.055(2) Uani 1 1 d .
H16A H 0.3773 0.7791 0.426 0.082 Uiso 1 1 calc R
H16B H 0.2613 0.7642 0.4183 0.082 Uiso 1 1 calc R
H16C H 0.2653 0.8278 0.4427 0.082 Uiso 1 1 calc R
C17 C 0.1830(5) 0.8738(3) 0.3392(3) 0.0401(16) Uani 1 1 d .
H17A H 0.1907 0.8962 0.3053 0.06 Uiso 1 1 calc R
H17B H 0.1443 0.9034 0.3647 0.06 Uiso 1 1 calc R
H17C H 0.1404 0.8399 0.3402 0.06 Uiso 1 1 calc R
C18 C 0.3953(5) 0.9077(3) 0.3544(3) 0.052(2) Uani 1 1 d .
H18A H 0.4057 0.9301 0.3206 0.078 Uiso 1 1 calc R
H18B H 0.4677 0.8923 0.364 0.078 Uiso 1 1 calc R
H18C H 0.3498 0.9365 0.3792 0.078 Uiso 1 1 calc R
C19 C -0.0266(6) 0.7708(3) 0.4145(3) 0.0512(19) Uani 1 1 d .
H19A H -0.0026 0.7401 0.4413 0.077 Uiso 1 1 calc R
H19B H -0.1069 0.7852 0.4233 0.077 Uiso 1 1 calc R
H19C H 0.0118 0.8069 0.4114 0.077 Uiso 1 1 calc R
C20 C -0.0813(5) 0.6702(3) 0.3614(3) 0.053(2) Uani 1 1 d .
H20A H -0.0593 0.6381 0.3878 0.08 Uiso 1 1 calc R
H20B H -0.0717 0.6505 0.3294 0.08 Uiso 1 1 calc R
H20C H -0.1593 0.6892 0.3719 0.08 Uiso 1 1 calc R
C21 C -0.0386(5) 0.7921(3) 0.3019(3) 0.0450(18) Uani 1 1 d .
H21A H 0.0062 0.8257 0.2961 0.067 Uiso 1 1 calc R
H21B H -0.1169 0.8103 0.3127 0.067 Uiso 1 1 calc R
H21C H -0.0293 0.7715 0.2702 0.067 Uiso 1 1 calc R
C22 C 0.1698(6) 0.6323(3) 0.4368(2) 0.0494(18) Uani 1 1 d .
H22A H 0.1872 0.67 0.4484 0.074 Uiso 1 1 calc R
H22B H 0.2125 0.5945 0.4514 0.074 Uiso 1 1 calc R
H22C H 0.0904 0.6314 0.4477 0.074 Uiso 1 1 calc R
C23 C 0.1717(6) 0.5617(3) 0.3469(3) 0.0530(19) Uani 1 1 d .
H23A H 0.19 0.5609 0.3098 0.079 Uiso 1 1 calc R
H23B H 0.0923 0.5612 0.3586 0.079 Uiso 1 1 calc R
H23C H 0.2145 0.5245 0.3624 0.079 Uiso 1 1 calc R
C24 C 0.3616(5) 0.6270(3) 0.3477(3) 0.0481(18) Uani 1 1 d .
H24A H 0.3845 0.6644 0.357 0.072 Uiso 1 1 calc R
H24B H 0.3843 0.6235 0.3109 0.072 Uiso 1 1 calc R
H24C H 0.3967 0.5893 0.3657 0.072 Uiso 1 1 calc R
C25 C 0.5942(5) 0.7719(3) 0.1079(3) 0.0469(18) Uani 1 1 d .
H25A H 0.6192 0.7625 0.1405 0.07 Uiso 1 1 calc R
H25B H 0.5148 0.7896 0.1139 0.07 Uiso 1 1 calc R
H25C H 0.6357 0.8025 0.0867 0.07 Uiso 1 1 calc R
C26 C 0.7717(5) 0.6706(3) 0.0585(3) 0.056(2) Uani 1 1 d .
H26A H 0.7866 0.6316 0.041 0.084 Uiso 1 1 calc R
H26B H 0.8024 0.6627 0.0898 0.084 Uiso 1 1 calc R
H26C H 0.8064 0.7031 0.0362 0.084 Uiso 1 1 calc R
C27 C 0.5691(6) 0.7185(4) 0.0133(3) 0.058(2) Uani 1 1 d .
H27A H 0.5805 0.6802 -0.005 0.086 Uiso 1 1 calc R
H27B H 0.6109 0.7492 -0.0075 0.086 Uiso 1 1 calc R
H27C H 0.4899 0.7365 0.0199 0.086 Uiso 1 1 calc R
C28 C 0.4986(5) 0.5337(3) 0.1790(2) 0.0362(15) Uani 1 1 d .
H28A H 0.4672 0.5609 0.2071 0.054 Uiso 1 1 calc R
H28B H 0.5309 0.492 0.1925 0.054 Uiso 1 1 calc R
H28C H 0.44 0.5294 0.161 0.054 Uiso 1 1 calc R
C29 C 0.7207(5) 0.5700(4) 0.1703(3) 0.053(2) Uani 1 1 d .
H29A H 0.6921 0.5976 0.1983 0.08 Uiso 1 1 calc R
H29B H 0.7835 0.5855 0.1476 0.08 Uiso 1 1 calc R
H29C H 0.7453 0.5271 0.184 0.08 Uiso 1 1 calc R
C30 C 0.6666(6) 0.5169(3) 0.0810(3) 0.0502(19) Uani 1 1 d .
H30A H 0.609 0.5161 0.0613 0.075 Uiso 1 1 calc R
H30B H 0.6917 0.4742 0.095 0.075 Uiso 1 1 calc R
H30C H 0.7295 0.5329 0.0587 0.075 Uiso 1 1 calc R
C31 C 0.1922(6) 0.5009(3) 0.2138(3) 0.0528(19) Uani 1 1 d .
H31A H 0.2587 0.5044 0.2266 0.079 Uiso 1 1 calc R
H31B H 0.2089 0.4652 0.1923 0.079 Uiso 1 1 calc R
H31C H 0.1326 0.4939 0.2426 0.079 Uiso 1 1 calc R
C32 C 0.1039(5) 0.6413(3) 0.2193(3) 0.0441(17) Uani 1 1 d .
H32A H 0.0803 0.6806 0.1996 0.066 Uiso 1 1 calc R
H32B H 0.1664 0.6458 0.2346 0.066 Uiso 1 1 calc R
H32C H 0.042 0.632 0.2462 0.066 Uiso 1 1 calc R
C33 C 0.0214(5) 0.5658(4) 0.1527(3) 0.053(2) Uani 1 1 d .
H33A H -0.0037 0.6042 0.1324 0.079 Uiso 1 1 calc R
H33B H -0.0374 0.5587 0.1819 0.079 Uiso 1 1 calc R
H33C H 0.0388 0.5297 0.1316 0.079 Uiso 1 1 calc R
C34 C 0.3378(6) 0.4749(3) 0.0756(3) 0.0517(19) Uani 1 1 d .
H34A H 0.3995 0.4665 0.0941 0.078 Uiso 1 1 calc R
H34B H 0.3633 0.4595 0.0416 0.078 Uiso 1 1 calc R
H34C H 0.2778 0.4533 0.0942 0.078 Uiso 1 1 calc R
C35 C 0.1705(5) 0.5731(4) 0.0341(3) 0.055(2) Uani 1 1 d .
H35A H 0.1405 0.6182 0.0303 0.082 Uiso 1 1 calc R
H35B H 0.1119 0.5505 0.0527 0.082 Uiso 1 1 calc R
H35C H 0.1983 0.557 0.0004 0.082 Uiso 1 1 calc R
C36 C 0.3953(5) 0.6014(4) 0.0286(3) 0.0481(18) Uani 1 1 d .
H36A H 0.3682 0.647 0.0257 0.072 Uiso 1 1 calc R
H36B H 0.4129 0.5853 -0.0053 0.072 Uiso 1 1 calc R
H36C H 0.4623 0.5931 0.0436 0.072 Uiso 1 1 calc R
Ce1B Ce 0.15418(2) 0.844076(15) 0.645020(12) 0.02197(8) Uani 1 1 d .
Ce2B Ce 0.21851(3) 0.747720(15) 0.773685(12) 0.02372(8) Uani 1 1 d .
Ce3B Ce 0.29794(2) 0.663478(15) 0.643455(12) 0.02278(8) Uani 1 1 d .
Si1B Si -0.13851(13) 0.85614(9) 0.68574(7) 0.0325(4) Uani 1 1 d .
Si2B Si -0.04588(12) 0.88479(8) 0.57514(6) 0.0281(4) Uani 1 1 d .
Si3B Si 0.20448(14) 0.99216(8) 0.63065(7) 0.0349(4) Uani 1 1 d .
Si4B Si 0.38230(13) 0.90441(8) 0.56562(7) 0.0329(4) Uani 1 1 d .
Si5B Si 0.39874(15) 0.84190(9) 0.80759(7) 0.0370(4) Uani 1 1 d .
Si6B Si 0.41955(14) 0.70397(9) 0.84076(7) 0.0386(4) Uani 1 1 d .
Si7B Si 0.02336(15) 0.78314(9) 0.87738(7) 0.0377(4) Uani 1 1 d .
Si8B Si 0.00834(14) 0.66106(9) 0.83802(7) 0.0382(4) Uani 1 1 d .
Si9B Si 0.57761(13) 0.66994(9) 0.63715(7) 0.0341(4) Uani 1 1 d .
Si1A Si 0.51403(13) 0.62339(8) 0.54626(6) 0.0306(4) Uani 1 1 d .
Si2A Si 0.08208(13) 0.59684(8) 0.61380(7) 0.0331(4) Uani 1 1 d .
Si3A Si 0.26340(13) 0.51134(8) 0.65977(6) 0.0290(4) Uani 1 1 d .
O1B O 0.1667(3) 0.82008(18) 0.72140(15) 0.0308(9) Uani 1 1 d .
O2B O 0.2797(3) 0.67977(17) 0.72056(14) 0.0274(9) Uani 1 1 d .
O3B O 0.2210(3) 0.75367(17) 0.62178(14) 0.0263(9) Uani 1 1 d .
N1B N -0.0256(3) 0.8645(2) 0.63705(17) 0.0247(11) Uani 1 1 d .
N2B N 0.2611(3) 0.9176(2) 0.61050(17) 0.0245(11) Uani 1 1 d .
N3B N 0.3548(4) 0.7702(2) 0.80933(18) 0.0274(11) Uani 1 1 d .
N4B N 0.0697(4) 0.7274(2) 0.83269(17) 0.0273(11) Uani 1 1 d .
N5B N 0.4795(3) 0.6528(2) 0.60610(17) 0.0264(11) Uani 1 1 d .
N6B N 0.2038(4) 0.5856(2) 0.63836(17) 0.0267(11) Uani 1 1 d .
C1B C -0.1118(6) 0.8677(4) 0.7490(3) 0.066(2) Uani 1 1 d .
H1B1 H -0.0935 0.9098 0.7487 0.099 Uiso 1 1 calc R
H1B2 H -0.0496 0.8358 0.7569 0.099 Uiso 1 1 calc R
H1B3 H -0.1782 0.8636 0.7749 0.099 Uiso 1 1 calc R
C2B C -0.1709(8) 0.7753(4) 0.6888(4) 0.089(3) Uani 1 1 d .
H2B1 H -0.1862 0.7676 0.6559 0.133 Uiso 1 1 calc R
H2B2 H -0.2361 0.7712 0.7154 0.133 Uiso 1 1 calc R
H2B3 H -0.1074 0.7443 0.6966 0.133 Uiso 1 1 calc R
C3B C -0.2649(6) 0.9132(5) 0.6770(3) 0.095(4) Uani 1 1 d .
H3B1 H -0.2829 0.9089 0.6439 0.142 Uiso 1 1 calc R
H3B2 H -0.2519 0.9562 0.6784 0.142 Uiso 1 1 calc R
H3B3 H -0.3269 0.9047 0.7041 0.142 Uiso 1 1 calc R
C4B C 0.0930(4) 0.8698(3) 0.5329(2) 0.0353(15) Uani 1 1 d .
H4B1 H 0.1263 0.8254 0.5379 0.053 Uiso 1 1 calc R
H4B2 H 0.1409 0.8966 0.5414 0.053 Uiso 1 1 calc R
H4B3 H 0.0847 0.8796 0.4974 0.053 Uiso 1 1 calc R
C5B C -0.1344(5) 0.8370(3) 0.5533(3) 0.0431(17) Uani 1 1 d .
H5B1 H -0.2087 0.8435 0.5745 0.065 Uiso 1 1 calc R
H5B2 H -0.1014 0.7923 0.5562 0.065 Uiso 1 1 calc R
H5B3 H -0.1396 0.8501 0.5177 0.065 Uiso 1 1 calc R
C6B C -0.1062(5) 0.9697(3) 0.5647(3) 0.0446(17) Uani 1 1 d .
H6B1 H -0.1795 0.9787 0.5865 0.067 Uiso 1 1 calc R
H6B2 H -0.1133 0.9792 0.529 0.067 Uiso 1 1 calc R
H6B3 H -0.0573 0.9959 0.5731 0.067 Uiso 1 1 calc R
C7B C 0.1441(6) 1.0470(3) 0.5811(3) 0.056(2) Uani 1 1 d .
H7B1 H 0.2028 1.0532 0.5516 0.084 Uiso 1 1 calc R
H7B2 H 0.1108 1.0876 0.5951 0.084 Uiso 1 1 calc R
H7B3 H 0.087 1.0288 0.5704 0.084 Uiso 1 1 calc R
C8B C 0.0861(5) 0.9834(3) 0.6851(3) 0.0457(17) Uani 1 1 d .
H8B1 H 0.1134 0.9547 0.7123 0.069 Uiso 1 1 calc R
H8B2 H 0.0295 0.966 0.6733 0.069 Uiso 1 1 calc R
H8B3 H 0.0536 1.0247 0.6981 0.069 Uiso 1 1 calc R
C9B C 0.3038(6) 1.0326(3) 0.6531(3) 0.058(2) Uani 1 1 d .
H9B1 H 0.3663 1.0377 0.6253 0.088 Uiso 1 1 calc R
H9B2 H 0.3313 1.0071 0.6817 0.088 Uiso 1 1 calc R
H9B3 H 0.2657 1.0741 0.6641 0.088 Uiso 1 1 calc R
C10B C 0.4095(5) 0.8234(3) 0.5437(3) 0.0429(17) Uani 1 1 d .
H10D H 0.4136 0.7925 0.573 0.064 Uiso 1 1 calc R
H10E H 0.48 0.817 0.5194 0.064 Uiso 1 1 calc R
H10F H 0.3494 0.8179 0.5271 0.064 Uiso 1 1 calc R
C11B C 0.5062(5) 0.9124(4) 0.5918(3) 0.053(2) Uani 1 1 d .
H11D H 0.496 0.9547 0.6037 0.079 Uiso 1 1 calc R
H11E H 0.5726 0.906 0.5651 0.079 Uiso 1 1 calc R
H11F H 0.5148 0.8807 0.6202 0.079 Uiso 1 1 calc R
C12B C 0.3761(5) 0.9587(3) 0.5070(3) 0.0486(18) Uani 1 1 d .
H12D H 0.3619 1.0025 0.5161 0.073 Uiso 1 1 calc R
H12E H 0.3162 0.9515 0.4909 0.073 Uiso 1 1 calc R
H12F H 0.4469 0.9506 0.4831 0.073 Uiso 1 1 calc R
C13B C 0.3497(7) 0.8966(3) 0.7552(3) 0.060(2) Uani 1 1 d .
H13D H 0.2688 0.9016 0.7598 0.09 Uiso 1 1 calc R
H13E H 0.3837 0.8793 0.7224 0.09 Uiso 1 1 calc R
H13F H 0.3708 0.9378 0.7559 0.09 Uiso 1 1 calc R
C14B C 0.5531(5) 0.8349(4) 0.7961(3) 0.064(2) Uani 1 1 d .
H14D H 0.5823 0.8065 0.823 0.095 Uiso 1 1 calc R
H14E H 0.5726 0.8767 0.7964 0.095 Uiso 1 1 calc R
H14F H 0.5853 0.8179 0.763 0.095 Uiso 1 1 calc R
C15B C 0.3464(6) 0.8815(4) 0.8685(3) 0.054(2) Uani 1 1 d .
H15D H 0.3712 0.8536 0.8967 0.081 Uiso 1 1 calc R
H15E H 0.2652 0.8907 0.8748 0.081 Uiso 1 1 calc R
H15F H 0.3755 0.921 0.866 0.081 Uiso 1 1 calc R
C16B C 0.5638(5) 0.6724(4) 0.8087(3) 0.062(2) Uani 1 1 d .
H16D H 0.5641 0.6659 0.7732 0.093 Uiso 1 1 calc R
H16E H 0.5904 0.6322 0.8263 0.093 Uiso 1 1 calc R
H16F H 0.6125 0.7026 0.8098 0.093 Uiso 1 1 calc R
C17B C 0.4259(7) 0.7153(4) 0.9076(3) 0.070(2) Uani 1 1 d .
H17D H 0.3515 0.7319 0.9259 0.105 Uiso 1 1 calc R
H17E H 0.4756 0.7453 0.9077 0.105 Uiso 1 1 calc R
H17F H 0.4539 0.6748 0.9245 0.105 Uiso 1 1 calc R
C18B C 0.3380(6) 0.6397(3) 0.8418(3) 0.0522(19) Uani 1 1 d .
H18D H 0.2608 0.6536 0.8582 0.078 Uiso 1 1 calc R
H18E H 0.3699 0.602 0.8609 0.078 Uiso 1 1 calc R
H18F H 0.3404 0.6298 0.8069 0.078 Uiso 1 1 calc R
C19B C 0.0637(6) 0.8593(3) 0.8467(3) 0.0508(19) Uani 1 1 d .
H19D H 0.1441 0.8531 0.8342 0.076 Uiso 1 1 calc R
H19E H 0.043 0.8913 0.8717 0.076 Uiso 1 1 calc R
H19F H 0.0252 0.8734 0.8182 0.076 Uiso 1 1 calc R
C20B C 0.0920(7) 0.7629(4) 0.9341(3) 0.066(2) Uani 1 1 d .
H20D H 0.0732 0.723 0.9514 0.099 Uiso 1 1 calc R
H20E H 0.066 0.7965 0.9575 0.099 Uiso 1 1 calc R
H20F H 0.1726 0.7585 0.923 0.099 Uiso 1 1 calc R
C21B C -0.1308(6) 0.7985(4) 0.9007(3) 0.063(2) Uani 1 1 d .
H21D H -0.155 0.7595 0.9171 0.095 Uiso 1 1 calc R
H21E H -0.1682 0.8132 0.8719 0.095 Uiso 1 1 calc R
H21F H -0.1496 0.8308 0.9254 0.095 Uiso 1 1 calc R
C22B C 0.0903(6) 0.6029(4) 0.7917(3) 0.064(2) Uani 1 1 d .
H22D H 0.0958 0.6228 0.7571 0.096 Uiso 1 1 calc R
H22E H 0.0531 0.5663 0.7946 0.096 Uiso 1 1 calc R
H22F H 0.1649 0.5891 0.7994 0.096 Uiso 1 1 calc R
C23B C -0.1351(6) 0.6796(4) 0.8241(4) 0.081(3) Uani 1 1 d .
H23D H -0.1336 0.7018 0.7903 0.121 Uiso 1 1 calc R
H23E H -0.1832 0.7064 0.8498 0.121 Uiso 1 1 calc R
H23F H -0.1638 0.6403 0.825 0.121 Uiso 1 1 calc R
C24B C 0.0022(7) 0.6188(4) 0.9027(3) 0.065(2) Uani 1 1 d .
H24D H 0.0769 0.6085 0.9106 0.097 Uiso 1 1 calc R
H24E H -0.0273 0.5798 0.9033 0.097 Uiso 1 1 calc R
H24F H -0.0462 0.6459 0.928 0.097 Uiso 1 1 calc R
C25B C 0.6190(6) 0.6032(3) 0.6833(3) 0.058(2) Uani 1 1 d .
H25D H 0.5528 0.5929 0.7068 0.087 Uiso 1 1 calc R
H25E H 0.6693 0.6154 0.7026 0.087 Uiso 1 1 calc R
H25F H 0.6568 0.5662 0.6648 0.087 Uiso 1 1 calc R
C26B C 0.5175(5) 0.7420(3) 0.6729(3) 0.0448(17) Uani 1 1 d .
H26D H 0.4485 0.7353 0.696 0.067 Uiso 1 1 calc R
H26E H 0.5019 0.7783 0.6487 0.067 Uiso 1 1 calc R
H26F H 0.5706 0.7501 0.6926 0.067 Uiso 1 1 calc R
C27B C 0.7075(6) 0.6867(4) 0.5939(3) 0.070(3) Uani 1 1 d .
H27D H 0.6892 0.7215 0.569 0.105 Uiso 1 1 calc R
H27E H 0.7445 0.649 0.5761 0.105 Uiso 1 1 calc R
H27F H 0.757 0.6983 0.6139 0.105 Uiso 1 1 calc R
C28B C 0.5964(5) 0.5418(3) 0.5482(3) 0.0470(18) Uani 1 1 d .
H28D H 0.5575 0.5151 0.575 0.07 Uiso 1 1 calc R
H28E H 0.6696 0.5432 0.5554 0.07 Uiso 1 1 calc R
H28F H 0.6052 0.5242 0.5153 0.07 Uiso 1 1 calc R
C29B C 0.3810(5) 0.6228(3) 0.5245(3) 0.0443(17) Uani 1 1 d .
H29D H 0.3383 0.6657 0.5236 0.066 Uiso 1 1 calc R
H29E H 0.3376 0.595 0.5482 0.066 Uiso 1 1 calc R
H29F H 0.3975 0.6074 0.4904 0.066 Uiso 1 1 calc R
C30B C 0.5922(5) 0.6715(3) 0.4945(3) 0.0463(18) Uani 1 1 d .
H30D H 0.5513 0.7148 0.4925 0.07 Uiso 1 1 calc R
H30E H 0.6005 0.6531 0.4619 0.07 Uiso 1 1 calc R
H30F H 0.6656 0.6719 0.5019 0.07 Uiso 1 1 calc R
C31B C 0.0612(5) 0.6753(3) 0.5774(3) 0.0423(17) Uani 1 1 d .
H31D H 0.1252 0.678 0.5499 0.063 Uiso 1 1 calc R
H31E H 0.0536 0.7088 0.6003 0.063 Uiso 1 1 calc R
H31F H -0.0062 0.6802 0.563 0.063 Uiso 1 1 calc R
C32B C -0.0419(5) 0.5943(4) 0.6658(3) 0.052(2) Uani 1 1 d .
H32D H -0.0334 0.5536 0.6856 0.079 Uiso 1 1 calc R
H32E H -0.1088 0.5998 0.6509 0.079 Uiso 1 1 calc R
H32F H -0.0487 0.6284 0.6881 0.079 Uiso 1 1 calc R
C33B C 0.0833(6) 0.5355(3) 0.5695(3) 0.054(2) Uani 1 1 d .
H33D H 0.0936 0.4936 0.5875 0.081 Uiso 1 1 calc R
H33E H 0.1443 0.5377 0.5404 0.081 Uiso 1 1 calc R
H33F H 0.0127 0.5432 0.5575 0.081 Uiso 1 1 calc R
C34B C 0.3326(5) 0.4583(3) 0.6080(3) 0.0449(17) Uani 1 1 d .
H34D H 0.3855 0.4796 0.5833 0.067 Uiso 1 1 calc R
H34E H 0.2766 0.4483 0.5909 0.067 Uiso 1 1 calc R
H34F H 0.372 0.4193 0.6226 0.067 Uiso 1 1 calc R
C35B C 0.1647(5) 0.4680(3) 0.7048(2) 0.0408(16) Uani 1 1 d .
H35D H 0.1265 0.4943 0.7327 0.061 Uiso 1 1 calc R
H35E H 0.2054 0.4288 0.7186 0.061 Uiso 1 1 calc R
H35F H 0.1101 0.4579 0.6868 0.061 Uiso 1 1 calc R
C36B C 0.3750(5) 0.5232(3) 0.6936(2) 0.0369(15) Uani 1 1 d .
H36D H 0.3423 0.551 0.7212 0.055 Uiso 1 1 calc R
H36E H 0.4316 0.5425 0.6695 0.055 Uiso 1 1 calc R
H36F H 0.4093 0.4824 0.7078 0.055 Uiso 1 1 calc R

loop_
_atom_site_aniso_label
_atom_site_aniso_U_11
_atom_site_aniso_U_22
_atom_site_aniso_U_33
_atom_site_aniso_U_23
_atom_site_aniso_U_13
_atom_site_aniso_U_12
Ce1 0.02202(16) 0.02032(18) 0.02260(18) 0.00266(14) -0.00537(13) -0.00483(12)
Ce2 0.02649(17) 0.02538(19) 0.01833(18) -0.00045(14) -0.00416(13) -0.00375(13)
Ce3 0.02197(16) 0.02089(18) 0.02245(18) -0.00236(14) -0.00472(13) -0.00286(13)
Si1 0.0274(9) 0.0272(10) 0.0389(11) -0.0072(8) -0.0078(7) -0.0010(7)
Si2 0.0252(8) 0.0277(9) 0.0308(10) -0.0014(7) -0.0086(7) -0.0055(7)
Si3 0.0369(10) 0.0361(11) 0.0300(10) 0.0093(8) -0.0060(8) -0.0154(8)
Si4 0.0386(10) 0.0290(10) 0.0378(11) 0.0015(8) -0.0091(8) -0.0147(7)
Si5 0.0251(9) 0.0475(12) 0.0357(11) -0.0061(9) -0.0046(7) -0.0029(8)
Si6 0.0304(9) 0.0407(11) 0.0294(10) -0.0115(8) -0.0048(7) -0.0039(7)
Si7 0.0287(9) 0.0322(10) 0.0354(11) -0.0045(8) 0.0005(7) -0.0035(7)
Si8 0.0353(9) 0.0321(10) 0.0266(10) 0.0053(8) -0.0052(7) -0.0024(7)
Si9 0.0289(9) 0.0323(10) 0.0304(10) -0.0017(8) -0.0040(7) -0.0089(7)
Si10 0.0280(9) 0.0293(10) 0.0286(10) -0.0008(8) -0.0040(7) 0.0030(7)
Si11 0.0298(9) 0.0339(10) 0.0299(10) 0.0000(8) -0.0025(7) -0.0110(7)
Si12 0.0305(9) 0.0310(10) 0.0278(10) -0.0066(8) -0.0043(7) -0.0066(7)
O1 0.032(2) 0.029(2) 0.025(2) -0.0036(18) -0.0073(17) -0.0021(17)
O2 0.031(2) 0.028(2) 0.023(2) -0.0021(18) -0.0060(17) -0.0029(17)
O3 0.027(2) 0.026(2) 0.026(2) -0.0007(18) -0.0048(17) -0.0009(16)
N1 0.022(2) 0.024(3) 0.023(3) -0.002(2) -0.0054(19) -0.0047(19)
N2 0.031(3) 0.028(3) 0.028(3) 0.002(2) -0.005(2) -0.013(2)
N3 0.028(3) 0.033(3) 0.021(3) 0.003(2) -0.004(2) -0.003(2)
N4 0.026(2) 0.026(3) 0.019(3) 0.000(2) -0.0021(19) -0.003(2)
N5 0.029(3) 0.025(3) 0.025(3) -0.006(2) -0.006(2) -0.006(2)
N6 0.028(2) 0.017(3) 0.027(3) 0.001(2) -0.006(2) -0.0077(19)
C1 0.039(4) 0.036(4) 0.038(4) -0.013(3) -0.012(3) 0.001(3)
C2 0.041(4) 0.041(4) 0.085(6) -0.026(4) 0.006(4) -0.004(3)
C3 0.063(5) 0.036(4) 0.059(5) -0.004(4) -0.030(4) 0.004(3)
C4 0.032(3) 0.049(4) 0.047(4) -0.006(3) -0.003(3) -0.014(3)
C5 0.038(3) 0.029(4) 0.034(4) -0.004(3) -0.012(3) -0.008(3)
C6 0.038(4) 0.044(4) 0.050(5) -0.006(3) -0.025(3) -0.003(3)
C7 0.063(5) 0.048(5) 0.053(5) 0.026(4) -0.023(4) -0.020(4)
C8 0.052(4) 0.064(5) 0.030(4) 0.017(4) -0.001(3) -0.025(4)
C9 0.052(4) 0.055(5) 0.026(4) 0.003(3) -0.001(3) -0.026(3)
C10 0.064(5) 0.037(4) 0.052(5) -0.004(4) -0.010(4) -0.018(3)
C11 0.041(4) 0.047(5) 0.075(6) -0.009(4) -0.012(4) -0.024(3)
C12 0.066(5) 0.060(5) 0.041(5) 0.004(4) -0.022(4) -0.034(4)
C13 0.044(4) 0.093(7) 0.065(6) -0.009(5) -0.027(4) 0.006(4)
C14 0.031(4) 0.054(5) 0.057(5) -0.010(4) 0.004(3) 0.003(3)
C15 0.042(4) 0.061(5) 0.066(6) -0.008(4) 0.010(4) -0.020(4)
C16 0.057(5) 0.071(6) 0.029(4) -0.008(4) 0.002(3) -0.004(4)
C17 0.035(4) 0.042(4) 0.041(4) -0.012(3) 0.001(3) -0.008(3)
C18 0.040(4) 0.053(5) 0.069(6) -0.027(4) -0.008(4) -0.010(3)
C19 0.056(4) 0.048(5) 0.041(5) -0.008(4) 0.009(3) -0.004(3)
C20 0.030(4) 0.056(5) 0.073(6) -0.008(4) -0.004(3) -0.012(3)
C21 0.034(4) 0.053(5) 0.046(5) -0.006(4) -0.009(3) -0.002(3)
C22 0.061(5) 0.059(5) 0.025(4) 0.014(3) -0.008(3) -0.012(4)
C23 0.071(5) 0.027(4) 0.059(5) 0.008(4) -0.019(4) -0.003(3)
C24 0.040(4) 0.046(4) 0.050(5) 0.018(4) -0.006(3) 0.002(3)
C25 0.042(4) 0.044(4) 0.056(5) -0.006(4) -0.004(3) -0.014(3)
C26 0.037(4) 0.040(4) 0.085(6) -0.006(4) 0.009(4) -0.012(3)
C27 0.075(5) 0.069(6) 0.039(5) 0.018(4) -0.019(4) -0.041(4)
C28 0.038(4) 0.032(4) 0.035(4) 0.002(3) -0.010(3) 0.003(3)
C29 0.034(4) 0.069(5) 0.053(5) 0.009(4) -0.019(3) 0.006(3)
C30 0.062(5) 0.037(4) 0.042(5) -0.003(3) 0.005(3) -0.001(3)
C31 0.066(5) 0.049(5) 0.037(4) 0.015(4) 0.003(3) -0.017(4)
C32 0.042(4) 0.050(5) 0.039(4) -0.009(3) 0.003(3) -0.013(3)
C33 0.046(4) 0.071(6) 0.049(5) -0.003(4) -0.007(3) -0.030(4)
C34 0.071(5) 0.037(4) 0.044(5) -0.012(4) -0.002(4) -0.007(3)
C35 0.049(4) 0.070(6) 0.048(5) -0.030(4) -0.014(3) 0.000(4)
C36 0.052(4) 0.065(5) 0.031(4) -0.004(4) 0.003(3) -0.031(4)
Ce1B 0.02286(17) 0.02093(18) 0.02201(18) 0.00263(14) -0.00605(13) -0.00382(13)
Ce2B 0.03052(18) 0.02255(18) 0.01848(18) 0.00030(14) -0.00654(13) -0.00444(13)
Ce3B 0.02484(17) 0.02081(18) 0.02215(18) -0.00220(14) -0.00323(13) -0.00348(13)
Si1B 0.0250(9) 0.0440(11) 0.0264(10) 0.0009(8) -0.0039(7) -0.0037(7)
Si2B 0.0269(8) 0.0324(10) 0.0238(9) 0.0003(7) -0.0072(7) -0.0008(7)
Si3B 0.0492(11) 0.0237(10) 0.0327(11) 0.0022(8) -0.0093(8) -0.0093(8)
Si4B 0.0278(9) 0.0366(10) 0.0326(10) 0.0095(8) -0.0052(7) -0.0086(7)
Si5B 0.0488(11) 0.0377(11) 0.0293(10) -0.0034(8) -0.0064(8) -0.0200(8)
Si6B 0.0402(10) 0.0446(12) 0.0323(11) 0.0054(9) -0.0157(8) -0.0052(8)
Si7B 0.0461(11) 0.0350(11) 0.0282(10) -0.0050(8) -0.0027(8) -0.0002(8)
Si8B 0.0422(10) 0.0353(11) 0.0367(11) 0.0038(9) -0.0018(8) -0.0158(8)
Si9B 0.0280(9) 0.0410(11) 0.0352(11) -0.0064(8) -0.0062(7) -0.0082(7)
Si1A 0.0342(9) 0.0302(10) 0.0250(10) -0.0039(8) -0.0019(7) -0.0024(7)
Si2A 0.0340(9) 0.0354(10) 0.0336(11) 0.0028(8) -0.0127(8) -0.0116(7)
Si3A 0.0392(9) 0.0233(9) 0.0250(9) -0.0017(7) -0.0062(7) -0.0066(7)
O1B 0.039(2) 0.025(2) 0.027(2) -0.0012(18) -0.0078(18) -0.0015(17)
O2B 0.032(2) 0.028(2) 0.020(2) 0.0000(18) -0.0054(17) -0.0023(17)
O3B 0.027(2) 0.025(2) 0.027(2) -0.0014(18) -0.0053(16) -0.0037(16)
N1B 0.021(2) 0.035(3) 0.018(3) 0.001(2) -0.0044(19) -0.005(2)
N2B 0.030(3) 0.023(3) 0.021(3) 0.006(2) -0.006(2) -0.010(2)
N3B 0.033(3) 0.027(3) 0.024(3) -0.001(2) -0.009(2) -0.006(2)
N4B 0.037(3) 0.025(3) 0.020(3) 0.006(2) -0.006(2) -0.010(2)
N5B 0.029(3) 0.025(3) 0.022(3) 0.000(2) -0.002(2) -0.004(2)
N6B 0.034(3) 0.025(3) 0.021(3) -0.001(2) -0.004(2) -0.006(2)
C1B 0.046(4) 0.117(8) 0.037(5) -0.005(5) 0.002(3) -0.029(4)
C2B 0.116(7) 0.070(7) 0.077(7) -0.007(5) 0.027(6) -0.055(6)
C3B 0.041(5) 0.154(10) 0.054(6) 0.036(6) 0.009(4) 0.026(5)
C4B 0.036(3) 0.048(4) 0.019(3) 0.001(3) -0.006(3) -0.001(3)
C5B 0.039(4) 0.056(5) 0.038(4) -0.003(3) -0.017(3) -0.006(3)
C6B 0.050(4) 0.044(4) 0.039(4) 0.002(3) -0.015(3) 0.000(3)
C7B 0.070(5) 0.037(4) 0.057(5) 0.008(4) -0.012(4) -0.001(4)
C8B 0.057(4) 0.037(4) 0.041(4) -0.005(3) -0.005(3) -0.004(3)
C9B 0.077(5) 0.040(5) 0.066(6) -0.007(4) -0.014(4) -0.028(4)
C10B 0.037(4) 0.043(4) 0.046(4) -0.004(3) 0.000(3) -0.007(3)
C11B 0.036(4) 0.063(5) 0.059(5) 0.012(4) -0.010(3) -0.016(3)
C12B 0.044(4) 0.053(5) 0.043(5) 0.018(4) -0.004(3) -0.012(3)
C13B 0.102(6) 0.040(5) 0.050(5) 0.009(4) -0.030(4) -0.032(4)
C14B 0.051(4) 0.078(6) 0.067(6) -0.015(5) 0.004(4) -0.036(4)
C15B 0.068(5) 0.054(5) 0.046(5) -0.013(4) -0.010(4) -0.022(4)
C16B 0.050(5) 0.072(6) 0.059(6) 0.000(4) -0.020(4) 0.008(4)
C17B 0.091(6) 0.088(7) 0.034(5) 0.014(4) -0.026(4) -0.018(5)
C18B 0.055(4) 0.037(4) 0.063(5) 0.014(4) -0.022(4) -0.004(3)
C19B 0.063(5) 0.038(4) 0.054(5) -0.006(4) -0.013(4) -0.011(3)
C20B 0.086(6) 0.067(6) 0.042(5) -0.010(4) -0.021(4) 0.005(4)
C21B 0.059(5) 0.048(5) 0.067(6) -0.007(4) 0.013(4) 0.008(4)
C22B 0.072(5) 0.049(5) 0.073(6) -0.017(4) 0.005(4) -0.030(4)
C23B 0.060(5) 0.091(7) 0.105(8) -0.011(6) -0.026(5) -0.032(5)
C24B 0.098(6) 0.045(5) 0.047(5) 0.018(4) -0.005(4) -0.025(4)
C25B 0.056(5) 0.050(5) 0.074(6) -0.006(4) -0.040(4) 0.009(4)
C26B 0.057(4) 0.043(4) 0.042(4) -0.001(3) -0.017(3) -0.019(3)
C27B 0.047(4) 0.119(8) 0.053(5) -0.016(5) 0.002(4) -0.041(5)
C28B 0.058(4) 0.041(4) 0.037(4) -0.010(3) -0.003(3) 0.002(3)
C29B 0.055(4) 0.051(5) 0.029(4) -0.010(3) -0.011(3) -0.009(3)
C30B 0.055(4) 0.045(4) 0.034(4) -0.002(3) 0.006(3) -0.011(3)
C31B 0.037(4) 0.039(4) 0.054(5) 0.008(3) -0.019(3) -0.008(3)
C32B 0.032(4) 0.063(5) 0.056(5) 0.015(4) -0.005(3) -0.008(3)
C33B 0.067(5) 0.057(5) 0.052(5) -0.006(4) -0.028(4) -0.025(4)
C34B 0.057(4) 0.029(4) 0.045(4) -0.008(3) -0.008(3) 0.002(3)
C35B 0.051(4) 0.037(4) 0.037(4) 0.005(3) -0.012(3) -0.017(3)
C36B 0.039(4) 0.029(4) 0.043(4) 0.002(3) -0.018(3) 0.001(3)

loop_
_atom_type_symbol
_atom_type_description
_atom_type_scat_dispersion_real
_atom_type_scat_dispersion_imag
_atom_type_scat_source
C C 0.0033 0.0016 'International Tables Vol C Tables 4.2.6.8 and 6.1.1.4'
H H 0 0 'International Tables Vol C Tables 4.2.6.8 and 6.1.1.4'
Ce Ce -0.2486 2.6331 'International Tables Vol C Tables 4.2.6.8 and 6.1.1.4'
N N 0.0061 0.0033 'International Tables Vol C Tables 4.2.6.8 and 6.1.1.4'
O O 0.0106 0.006 'International Tables Vol C Tables 4.2.6.8 and 6.1.1.4'
Si Si 0.0817 0.0704 'International Tables Vol C Tables 4.2.6.8 and 6.1.1.4'

loop_
_geom_angle_atom_site_label_1
_geom_angle_atom_site_label_2
_geom_angle_atom_site_label_3
_geom_angle
O1 Ce1 O3 94.88(14)
O1 Ce1 N1 107.39(15)
O3 Ce1 N1 112.32(14)
O1 Ce1 N2 116.08(16)
O3 Ce1 N2 107.58(15)
N1 Ce1 N2 116.58(16)
O2 Ce2 O1 95.57(14)
O2 Ce2 N3 115.53(15)
O1 Ce2 N3 107.60(16)
O2 Ce2 N4 109.28(15)
O1 Ce2 N4 117.83(15)
N3 Ce2 N4 110.54(16)
O3 Ce3 O2 97.00(14)
O3 Ce3 N5 107.55(16)
O2 Ce3 N5 106.14(15)
O3 Ce3 N6 107.12(15)
O2 Ce3 N6 116.09(15)
N5 Ce3 N6 120.18(15)
N1 Si1 C2 114.2(3)
N1 Si1 C3 111.9(3)
C2 Si1 C3 108.4(4)
N1 Si1 C1 106.8(2)
C2 Si1 C1 107.4(3)
C3 Si1 C1 107.8(3)
C2 Si1 Ce1 133.7(3)
C3 Si1 Ce1 116.7(2)
C1 Si1 Ce1 68.57(18)
N1 Si2 C5 111.0(2)
N1 Si2 C6 111.8(3)
C5 Si2 C6 106.8(3)
N1 Si2 C4 111.6(3)
C5 Si2 C4 107.3(3)
C6 Si2 C4 108.0(3)
N2 Si3 C8 113.4(3)
N2 Si3 C7 114.2(3)
C8 Si3 C7 107.8(3)
N2 Si3 C9 107.9(3)
C8 Si3 C9 106.6(3)
C7 Si3 C9 106.4(3)
C8 Si3 Ce1 126.5(2)
C7 Si3 Ce1 125.0(2)
C9 Si3 Ce1 68.4(2)
N2 Si4 C12 110.1(3)
N2 Si4 C11 114.0(3)
C12 Si4 C11 106.6(3)
N2 Si4 C10 112.6(3)
C12 Si4 C10 106.7(3)
C11 Si4 C10 106.5(3)
N3 Si5 C13 112.0(3)
N3 Si5 C15 112.4(3)
C13 Si5 C15 107.7(4)
N3 Si5 C14 111.1(3)
C13 Si5 C14 106.7(4)
C15 Si5 C14 106.6(3)
N3 Si6 C16 111.2(3)
N3 Si6 C18 114.5(3)
C16 Si6 C18 108.7(4)
N3 Si6 C17 108.2(3)
C16 Si6 C17 107.7(3)
C18 Si6 C17 106.2(3)
C16 Si6 Ce2 107.2(2)
C18 Si6 Ce2 142.0(3)
C17 Si6 Ce2 73.84(19)
N4 Si7 C21 110.2(3)
N4 Si7 C20 113.0(3)
C21 Si7 C20 107.2(3)
N4 Si7 C19 112.1(3)
C21 Si7 C19 108.9(3)
C20 Si7 C19 105.2(3)
N4 Si8 C23 114.0(3)
N4 Si8 C22 113.9(3)
C23 Si8 C22 106.9(3)
N4 Si8 C24 107.9(3)
C23 Si8 C24 106.2(3)
C22 Si8 C24 107.5(3)
C23 Si8 Ce2 117.3(2)
C22 Si8 Ce2 134.6(2)
C24 Si8 Ce2 70.3(2)
N5 Si9 C25 109.5(3)
N5 Si9 C27 111.1(3)
C25 Si9 C27 107.8(4)
N5 Si9 C26 113.7(3)
C25 Si9 C26 107.9(3)
C27 Si9 C26 106.6(4)
N5 Si10 C30 112.4(3)
N5 Si10 C29 114.9(3)
C30 Si10 C29 108.2(3)
N5 Si10 C28 106.6(2)
C30 Si10 C28 108.3(3)
C29 Si10 C28 106.0(3)
C30 Si10 Ce3 122.7(2)
C29 Si10 Ce3 128.5(2)
C28 Si10 Ce3 67.05(18)
N6 Si11 C31 111.2(3)
N6 Si11 C33 114.4(3)
C31 Si11 C33 107.8(3)
N6 Si11 C32 108.2(3)
C31 Si11 C32 108.7(3)
C33 Si11 C32 106.3(3)
C31 Si11 Ce3 109.1(2)
C33 Si11 Ce3 139.7(2)
C32 Si11 Ce3 76.2(2)
N6 Si12 C34 112.1(3)
N6 Si12 C35 116.0(3)
C34 Si12 C35 106.8(3)
N6 Si12 C36 107.2(3)
C34 Si12 C36 109.4(3)
C35 Si12 C36 105.0(3)
C34 Si12 Ce3 119.9(2)
C35 Si12 Ce3 131.5(2)
C36 Si12 Ce3 72.6(2)
Ce1 O1 Ce2 145.16(18)
Ce2 O2 Ce3 142.53(19)
Ce3 O3 Ce1 143.3(2)
Si1 N1 Si2 120.5(2)
Si1 N1 Ce1 112.2(2)
Si2 N1 Ce1 127.3(2)
Si3 N2 Si4 122.5(3)
Si3 N2 Ce1 111.7(2)
Si4 N2 Ce1 125.8(3)
Si6 N3 Si5 120.0(3)
Si6 N3 Ce2 113.5(2)
Si5 N3 Ce2 126.4(2)
Si8 N4 Si7 120.4(3)
Si8 N4 Ce2 113.2(2)
Si7 N4 Ce2 126.4(2)
Si10 N5 Si9 124.0(3)
Si10 N5 Ce3 111.0(2)
Si9 N5 Ce3 125.0(2)
Si12 N6 Si11 122.2(3)
Si12 N6 Ce3 119.2(2)
Si11 N6 Ce3 118.6(2)
O3B Ce1B O1B 94.58(15)
O3B Ce1B N1B 107.81(15)
O1B Ce1B N1B 110.14(15)
O3B Ce1B N2B 113.63(15)
O1B Ce1B N2B 110.58(15)
N1B Ce1B N2B 117.67(16)
O1B Ce2B O2B 95.64(14)
O1B Ce2B N4B 109.19(15)
O2B Ce2B N4B 114.78(16)
O1B Ce2B N3B 112.01(16)
O2B Ce2B N3B 111.83(15)
N4B Ce2B N3B 112.27(16)
O3B Ce3B O2B 95.41(14)
O3B Ce3B N6B 114.61(15)
O2B Ce3B N6B 108.32(16)
O3B Ce3B N5B 107.75(15)
O2B Ce3B N5B 109.72(15)
N6B Ce3B N5B 118.53(16)
N1B Si1B C3B 112.8(3)
N1B Si1B C1B 112.6(3)
C3B Si1B C1B 106.2(4)
N1B Si1B C2B 109.7(3)
C3B Si1B C2B 108.0(5)
C1B Si1B C2B 107.3(4)
N1B Si2B C5B 114.3(3)
N1B Si2B C4B 107.0(2)
C5B Si2B C4B 106.6(3)
N1B Si2B C6B 112.6(3)
C5B Si2B C6B 108.0(3)
C4B Si2B C6B 108.1(3)
C5B Si2B Ce1B 131.5(2)
C4B Si2B Ce1B 69.66(18)
C6B Si2B Ce1B 119.3(2)
N2B Si3B C7B 113.3(3)
N2B Si3B C9B 114.2(3)
C7B Si3B C9B 107.2(4)
N2B Si3B C8B 107.5(3)
C7B Si3B C8B 106.1(3)
C9B Si3B C8B 108.1(3)
C7B Si3B Ce1B 117.7(2)
C9B Si3B Ce1B 134.1(3)
C8B Si3B Ce1B 69.5(2)
N2B Si4B C10B 111.7(3)
N2B Si4B C12B 112.1(3)
C10B Si4B C12B 105.5(3)
N2B Si4B C11B 111.8(3)
C10B Si4B C11B 106.3(3)
C12B Si4B C11B 109.0(3)
N3B Si5B C13B 110.2(3)
N3B Si5B C14B 113.4(3)
C13B Si5B C14B 106.8(4)
N3B Si5B C15B 112.7(3)
C13B Si5B C15B 108.0(4)
C14B Si5B C15B 105.5(3)
N3B Si6B C17B 113.9(3)
N3B Si6B C16B 114.8(3)
C17B Si6B C16B 106.9(4)
N3B Si6B C18B 107.1(3)
C17B Si6B C18B 108.2(4)
C16B Si6B C18B 105.6(4)
C17B Si6B Ce2B 131.9(3)
C16B Si6B Ce2B 120.5(2)
C18B Si6B Ce2B 68.2(2)
N4B Si7B C20B 112.2(3)
N4B Si7B C19B 107.4(3)
C20B Si7B C19B 106.6(4)
N4B Si7B C21B 115.0(3)
C20B Si7B C21B 108.1(4)
C19B Si7B C21B 107.2(3)
C20B Si7B Ce2B 107.4(3)
C19B Si7B Ce2B 73.1(2)
C21B Si7B Ce2B 142.6(3)
N4B Si8B C23B 112.6(3)
N4B Si8B C24B 112.1(3)
C23B Si8B C24B 108.3(4)
N4B Si8B C22B 110.7(3)
C23B Si8B C22B 106.5(4)
C24B Si8B C22B 106.3(4)
N5B Si9B C27B 114.1(3)
N5B Si9B C25B 110.9(3)
C27B Si9B C25B 107.0(4)
N5B Si9B C26B 109.1(3)
C27B Si9B C26B 106.8(4)
C25B Si9B C26B 108.7(3)
N5B Si1A C30B 116.3(3)
N5B Si1A C28B 111.4(3)
C30B Si1A C28B 107.4(3)
N5B Si1A C29B 107.3(3)
C30B Si1A C29B 104.2(3)
C28B Si1A C29B 110.0(3)
C30B Si1A Ce3B 132.4(2)
C28B Si1A Ce3B 118.9(2)
C29B Si1A Ce3B 71.2(2)
N6B Si2A C31B 110.6(3)
N6B Si2A C32B 111.2(3)
C31B Si2A C32B 107.6(3)
N6B Si2A C33B 112.6(3)
C31B Si2A C33B 107.3(3)
C32B Si2A C33B 107.4(3)
N6B Si3A C35B 113.9(3)
N6B Si3A C34B 114.2(3)
C35B Si3A C34B 106.9(3)
N6B Si3A C36B 106.5(3)
C35B Si3A C36B 108.5(3)
C34B Si3A C36B 106.6(3)
C35B Si3A Ce3B 133.4(2)
C34B Si3A Ce3B 118.4(2)
C36B Si3A Ce3B 69.67(19)
Ce2B O1B Ce1B 145.02(19)
Ce2B O2B Ce3B 143.64(19)
Ce3B O3B Ce1B 145.38(19)
Si2B N1B Si1B 119.9(2)
Si2B N1B Ce1B 114.1(2)
Si1B N1B Ce1B 125.8(2)
Si4B N2B Si3B 121.7(3)
Si4B N2B Ce1B 125.4(2)
Si3B N2B Ce1B 112.8(2)
Si6B N3B Si5B 119.8(3)
Si6B N3B Ce2B 111.8(2)
Si5B N3B Ce2B 128.4(2)
Si8B N4B Si7B 120.2(3)
Si8B N4B Ce2B 125.9(2)
Si7B N4B Ce2B 113.8(2)
Si9B N5B Si1A 122.6(3)
Si9B N5B Ce3B 121.3(2)
Si1A N5B Ce3B 116.0(2)
Si3A N6B Si2A 121.1(3)
Si3A N6B Ce3B 114.7(2)
Si2A N6B Ce3B 124.2(2)

loop_
_geom_bond_atom_site_label_1
_geom_bond_atom_site_label_2
_geom_bond_distance
Ce1 O1 2.094(4)
Ce1 O3 2.108(4)
Ce1 N1 2.258(4)
Ce1 N2 2.273(4)
Ce2 O2 2.079(4)
Ce2 O1 2.096(4)
Ce2 N3 2.259(5)
Ce2 N4 2.274(4)
Ce3 O3 2.071(4)
Ce3 O2 2.110(4)
Ce3 N5 2.246(4)
Ce3 N6 2.275(4)
Si1 N1 1.729(5)
Si1 C2 1.859(7)
Si1 C3 1.865(7)
Si1 C1 1.867(6)
Si2 N1 1.742(4)
Si2 C5 1.862(6)
Si2 C6 1.867(6)
Si2 C4 1.884(6)
Si3 N2 1.726(5)
Si3 C8 1.859(6)
Si3 C7 1.875(7)
Si3 C9 1.879(6)
Si4 N2 1.742(5)
Si4 C12 1.871(7)
Si4 C11 1.872(6)
Si4 C10 1.878(7)
Si5 N3 1.736(5)
Si5 C13 1.861(7)
Si5 C15 1.871(7)
Si5 C14 1.874(7)
Si6 N3 1.731(5)
Si6 C16 1.861(7)
Si6 C18 1.874(7)
Si6 C17 1.875(6)
Si7 N4 1.740(4)
Si7 C21 1.869(7)
Si7 C20 1.876(7)
Si7 C19 1.877(7)
Si8 N4 1.730(5)
Si8 C23 1.860(7)
Si8 C22 1.866(7)
Si8 C24 1.878(6)
Si9 N5 1.744(5)
Si9 C25 1.857(7)
Si9 C27 1.863(7)
Si9 C26 1.872(6)
Si10 N5 1.725(5)
Si10 C30 1.863(6)
Si10 C29 1.864(6)
Si10 C28 1.871(6)
Si11 N6 1.734(5)
Si11 C31 1.860(7)
Si11 C33 1.861(6)
Si11 C32 1.881(6)
Si12 N6 1.726(5)
Si12 C34 1.856(7)
Si12 C35 1.860(6)
Si12 C36 1.868(6)
Ce1B O3B 2.087(4)
Ce1B O1B 2.095(4)
Ce1B N1B 2.257(4)
Ce1B N2B 2.271(4)
Ce2B O1B 2.089(4)
Ce2B O2B 2.092(4)
Ce2B N4B 2.265(5)
Ce2B N3B 2.267(4)
Ce3B O3B 2.085(4)
Ce3B O2B 2.102(4)
Ce3B N6B 2.261(5)
Ce3B N5B 2.266(4)
Si1B N1B 1.741(5)
Si1B C3B 1.852(7)
Si1B C1B 1.852(7)
Si1B C2B 1.860(8)
Si2B N1B 1.734(5)
Si2B C5B 1.862(6)
Si2B C4B 1.863(6)
Si2B C6B 1.865(6)
Si3B N2B 1.732(5)
Si3B C7B 1.868(7)
Si3B C9B 1.872(7)
Si3B C8B 1.880(7)
Si4B N2B 1.732(5)
Si4B C10B 1.860(6)
Si4B C12B 1.869(7)
Si4B C11B 1.869(6)
Si5B N3B 1.736(5)
Si5B C13B 1.867(7)
Si5B C14B 1.870(7)
Si5B C15B 1.874(7)
Si6B N3B 1.733(5)
Si6B C17B 1.862(7)
Si6B C16B 1.867(7)
Si6B C18B 1.868(7)
Si7B N4B 1.734(5)
Si7B C20B 1.872(7)
Si7B C19B 1.872(7)
Si7B C21B 1.878(7)
Si8B N4B 1.731(5)
Si8B C23B 1.867(8)
Si8B C24B 1.871(7)
Si8B C22B 1.876(7)
Si9B N5B 1.732(5)
Si9B C27B 1.865(7)
Si9B C25B 1.868(7)
Si9B C26B 1.874(7)
Si1A N5B 1.738(5)
Si1A C30B 1.870(7)
Si1A C28B 1.871(6)
Si1A C29B 1.874(6)
Si2A N6B 1.746(5)
Si2A C31B 1.867(6)
Si2A C32B 1.869(7)
Si2A C33B 1.873(7)
Si3A N6B 1.730(5)
Si3A C35B 1.858(6)
Si3A C34B 1.868(6)
Si3A C36B 1.884(6)
